data_2015858
loop_
_publ_author_name
'Vasyl Kinzhybalo'
'Jan Janczak'

_publ_section_title
;
 Aqua(phthalocyaninato)magnesium <i>n</i>-propylamine disolvate
;
_journal_coeditor_code GD3085
_journal_issue 3
_journal_name_full 'Acta Crystallographica Section C'
_journal_page_first m105
_journal_page_last m107
_journal_paper_doi 10.1107/S0108270107004921
_journal_volume 63
_journal_year 2007
_chemical_formula_iupac '[Mg (C32 H16 N8) (H2 O)], 2C3 H9 N'
_chemical_formula_moiety 'C32 H18 Mg N8 O, 2(C3 H9 N)'
_chemical_formula_sum 'C38 H36 Mg N10 O'
_chemical_formula_weight 673.08
_chemical_name_systematic
;
Aqua(phthalocyaninato)magnesium n-propylamine disolvate
;
_space_group_IT_number 15
_symmetry_cell_setting monoclinic
_symmetry_space_group_name_Hall '-C 2yc'
_symmetry_space_group_name_H-M 'C 1 2/c 1'
_atom_sites_solution_hydrogens geom
_atom_sites_solution_primary direct
_atom_sites_solution_secondary difmap
_audit_creation_method SHELXL-97
_cell_angle_alpha 90.00
_cell_angle_beta 94.99(2)
_cell_angle_gamma 90.00
_cell_formula_units_Z 8
_cell_length_a 23.227(5)
_cell_length_b 14.526(3)
_cell_length_c 20.765(4)
_cell_measurement_reflns_used 2565
_cell_measurement_temperature 295(2)
_cell_measurement_theta_max 28.0
_cell_measurement_theta_min 3.0
_cell_volume 6979(2)
_computing_cell_refinement 'KM-4 CCD Software'
_computing_data_collection 'KM-4 CCD Software (Kuma, 2004)'
_computing_data_reduction 'KM-4 CCD Software'
_computing_molecular_graphics 'SHELXTL (Sheldrick, 1991)'
_computing_publication_material SHELXL97
_computing_structure_refinement 'SHELXL97 (Sheldrick, 1997)'
_computing_structure_solution 'SHELXS97 (Sheldrick, 1997)'
_diffrn_ambient_temperature 295(2)
_diffrn_detector_area_resol_mean '1024x1024 with blocks 2x2'
_diffrn_measured_fraction_theta_full 0.991
_diffrn_measured_fraction_theta_max 0.991
_diffrn_measurement_device_type 'Kuma KM-4 with CCD area-detector'
_diffrn_measurement_method \w
_diffrn_radiation_monochromator graphite
_diffrn_radiation_source 'fine-focus sealed tube'
_diffrn_radiation_type MoK\a
_diffrn_radiation_wavelength 0.71073
_diffrn_reflns_av_R_equivalents 0.0342
_diffrn_reflns_av_sigmaI/netI 0.0748
_diffrn_reflns_limit_h_max 30
_diffrn_reflns_limit_h_min -30
_diffrn_reflns_limit_k_max 18
_diffrn_reflns_limit_k_min -19
_diffrn_reflns_limit_l_max 27
_diffrn_reflns_limit_l_min -26
_diffrn_reflns_number 38071
_diffrn_reflns_theta_full 28.00
_diffrn_reflns_theta_max 28.00
_diffrn_reflns_theta_min 2.97
_diffrn_standards_decay_% 0
_diffrn_standards_number 0
_exptl_absorpt_coefficient_mu 0.098
_exptl_absorpt_correction_T_max 0.9836
_exptl_absorpt_correction_T_min 0.9494
_exptl_absorpt_correction_type analytical
_exptl_absorpt_process_details 'face-indexed (SHELXTL; Sheldrick, 1991)'
_exptl_crystal_colour violet
_exptl_crystal_density_diffrn 1.281
_exptl_crystal_density_meas 1.28
_exptl_crystal_density_method floatation
_exptl_crystal_description paralellepiped
_exptl_crystal_F_000 2832
_exptl_crystal_size_max 0.50
_exptl_crystal_size_mid 0.24
_exptl_crystal_size_min 0.14
_refine_diff_density_max 0.322
_refine_diff_density_min -0.255
_refine_ls_extinction_method none
_refine_ls_goodness_of_fit_ref 1.006
_refine_ls_hydrogen_treatment constr
_refine_ls_matrix_type full
_refine_ls_number_parameters 457
_refine_ls_number_reflns 8356
_refine_ls_number_restraints 11
_refine_ls_restrained_S_all 1.012
_refine_ls_R_factor_all 0.1439
_refine_ls_R_factor_gt 0.0483
_refine_ls_shift/su_max 0.002
_refine_ls_shift/su_mean 0.000
_refine_ls_structure_factor_coef Fsqd
_refine_ls_weighting_details 'calc w=1/[\s^2^(Fo^2^)+(0.0342P)^2^] where P=(Fo^2^+2Fc^2^)/3'
_refine_ls_weighting_scheme calc
_refine_ls_wR_factor_gt 0.0913
_refine_ls_wR_factor_ref 0.1073
_reflns_number_gt 4307
_reflns_number_total 8356
_reflns_threshold_expression I>2\s(I)
_cod_data_source_file gd3085.cif
_cod_data_source_block I
_cod_original_sg_symbol_H-M 'C 2/c'
_cod_database_code 2015858
_cod_database_fobs_code 2015858

loop_
_symmetry_equiv_pos_as_xyz
'x, y, z'
'-x, y, -z+1/2'
'x+1/2, y+1/2, z'
'-x+1/2, y+1/2, -z+1/2'
'-x, -y, -z'
'x, -y, z-1/2'
'-x+1/2, -y+1/2, -z'
'x+1/2, -y+1/2, z-1/2'

loop_
_atom_site_type_symbol
_atom_site_label
_atom_site_fract_x
_atom_site_fract_y
_atom_site_fract_z
_atom_site_U_iso_or_equiv
_atom_site_adp_type
_atom_site_calc_flag
_atom_site_refinement_flags
_atom_site_occupancy
Mg Mg1 0.37154(3) 0.34965(5) 0.00661(3) 0.0508(2) Uani d D 1
O O1 0.40394(6) 0.46001(10) -0.03204(8) 0.0793(5) Uani d D 1
H H1O 0.3925 0.5119 -0.0307 0.095 Uiso d D 1
H H2O 0.4343 0.4632 -0.0476 0.095 Uiso d D 1
N N1 0.44252(8) 0.36053(12) 0.15861(7) 0.0549(5) Uani d . 1
N N2 0.44256(7) 0.28903(11) 0.05251(7) 0.0540(5) Uani d . 1
N N3 0.47048(8) 0.18766(11) -0.03231(8) 0.0590(5) Uani d . 1
N N4 0.37449(7) 0.24826(11) -0.06132(7) 0.0529(5) Uani d . 1
N N5 0.27973(8) 0.26608(11) -0.11769(7) 0.0533(5) Uani d . 1
N N6 0.28508(7) 0.35449(11) -0.01852(7) 0.0496(4) Uani d . 1
N N7 0.25535(8) 0.45126(11) 0.06781(8) 0.0556(5) Uani d . 1
N N8 0.35225(7) 0.39321(11) 0.09599(7) 0.0518(4) Uani d . 1
C C1 0.46560(9) 0.30721(14) 0.11489(9) 0.0529(5) Uani d . 1
C C2 0.51977(10) 0.25828(14) 0.12726(10) 0.0557(6) Uani d . 1
C C3 0.55900(10) 0.25021(16) 0.18087(11) 0.0695(7) Uani d . 1
H H3 0.5538 0.2815 0.2190 0.083 Uiso calc R 1
C C4 0.60595(12) 0.19409(18) 0.17566(12) 0.0868(8) Uani d . 1
H H4 0.6328 0.1877 0.2113 0.104 Uiso calc R 1
C C5 0.61518(11) 0.14654(18) 0.11968(12) 0.0893(8) Uani d . 1
H H5 0.6479 0.1101 0.1181 0.107 Uiso calc R 1
C C6 0.57576(10) 0.15327(16) 0.06636(11) 0.0756(7) Uani d . 1
H H6 0.5811 0.1211 0.0286 0.091 Uiso calc R 1
C C7 0.52788(10) 0.20924(15) 0.07034(10) 0.0593(6) Uani d . 1
C C8 0.47843(9) 0.22891(14) 0.02556(9) 0.0543(6) Uani d . 1
C C9 0.42200(10) 0.19561(14) -0.07089(9) 0.0522(5) Uani d . 1
C C10 0.41064(10) 0.14382(14) -0.13084(9) 0.0567(6) Uani d . 1
C C11 0.44369(11) 0.08086(16) -0.16204(10) 0.0727(7) Uani d . 1
H H11 0.4810 0.0656 -0.1455 0.087 Uiso calc R 1
C C12 0.41916(13) 0.04198(17) -0.21819(12) 0.0861(8) Uani d . 1
H H12 0.4406 0.0010 -0.2408 0.103 Uiso calc R 1
C C13 0.36337(13) 0.06264(18) -0.24161(11) 0.0849(8) Uani d . 1
H H13 0.3479 0.0344 -0.2794 0.102 Uiso calc R 1
C C14 0.32987(10) 0.12374(16) -0.21082(10) 0.0708(7) Uani d . 1
H H14 0.2922 0.1373 -0.2268 0.085 Uiso calc R 1
C C15 0.35504(10) 0.16413(14) -0.15487(9) 0.0572(6) Uani d . 1
C C16 0.33294(10) 0.23112(13) -0.11003(9) 0.0500(5) Uani d . 1
C C17 0.25756(9) 0.32278(13) -0.07523(9) 0.0476(5) Uani d . 1
C C18 0.19927(9) 0.35937(14) -0.08350(9) 0.0525(5) Uani d . 1
C C19 0.15503(10) 0.34999(16) -0.13226(10) 0.0652(6) Uani d . 1
H H19 0.1593 0.3137 -0.1685 0.078 Uiso calc R 1
C C20 0.10457(11) 0.39672(18) -0.12475(12) 0.0791(8) Uani d . 1
H H20 0.0744 0.3928 -0.1571 0.095 Uiso calc R 1
C C21 0.09744(11) 0.44936(17) -0.07045(14) 0.0815(8) Uani d . 1
H H21 0.0625 0.4794 -0.0669 0.098 Uiso calc R 1
C C22 0.14070(11) 0.45792(15) -0.02210(11) 0.0702(7) Uani d . 1
H H22 0.1357 0.4929 0.0145 0.084 Uiso calc R 1
C C23 0.19195(10) 0.41314(14) -0.02921(10) 0.0548(6) Uani d . 1
C C24 0.24653(9) 0.40860(14) 0.01148(9) 0.0505(5) Uani d . 1
C C25 0.30361(10) 0.44254(13) 0.10704(9) 0.0504(5) Uani d . 1
C C26 0.31217(10) 0.48651(14) 0.16981(9) 0.0572(6) Uani d . 1
C C27 0.27845(10) 0.54686(15) 0.20243(10) 0.0715(7) Uani d . 1
H H27 0.2418 0.5642 0.1851 0.086 Uiso calc R 1
C C28 0.30131(13) 0.58008(17) 0.26138(11) 0.0878(8) Uani d . 1
H H28 0.2800 0.6218 0.2835 0.105 Uiso calc R 1
C C29 0.35456(13) 0.55321(18) 0.28812(11) 0.0883(8) Uani d . 1
H H29 0.3683 0.5767 0.3282 0.106 Uiso calc R 1
C C30 0.38883(11) 0.49161(16) 0.25689(10) 0.0746(7) Uani d . 1
H H30 0.4249 0.4733 0.2754 0.090 Uiso calc R 1
C C31 0.36664(10) 0.45869(14) 0.19684(9) 0.0549(6) Uani d . 1
C C32 0.39083(10) 0.39934(13) 0.14931(9) 0.0500(5) Uani d . 1
N N9 0.51568(13) 0.4520(2) -0.07758(14) 0.1452(12) Uani d . 1
H H91 0.4995 0.4794 -0.1131 0.218 Uiso d . 1
H H92 0.5392 0.4926 -0.0559 0.218 Uiso d . 1
C C33 0.5517(2) 0.3754(3) -0.0977(2) 0.181(2) Uani d D 1
H H331 0.5530 0.3278 -0.0648 0.213 Uiso calc R 1
H H332 0.5908 0.3976 -0.1003 0.213 Uiso calc R 1
C C34 0.53080(19) 0.3344(3) -0.1606(2) 0.200(3) Uani d D 1
H H341 0.5304 0.3821 -0.1934 0.264 Uiso calc R 1
H H342 0.4912 0.3143 -0.1581 0.264 Uiso calc R 1
C C35 0.56552(18) 0.2535(3) -0.1826(2) 0.216(2) Uani d D 1
H H351 0.5742 0.2122 -0.1470 0.324 Uiso calc R 1
H H352 0.6009 0.2755 -0.1979 0.324 Uiso calc R 1
H H353 0.5434 0.2216 -0.2170 0.324 Uiso calc R 1
N N10 0.3500(2) 0.6137(2) -0.0773(2) 0.1996(16) Uani d . 1
H H10A 0.3562 0.5850 -0.1124 0.299 Uiso d D 1
H H10B 0.3558 0.6727 -0.0793 0.299 Uiso d . 1
C C36 0.2917(2) 0.6079(4) -0.0760(3) 0.241(3) Uani d D 1
H H361 0.2831 0.6014 -0.0313 0.277 Uiso calc RD 1
H H362 0.2786 0.5522 -0.0985 0.277 Uiso calc R 1
C C37 0.2568(3) 0.6880(5) -0.1053(4) 0.301(4) Uani d D 1
H H371 0.2745 0.7460 -0.0915 0.362 Uiso calc R 1
H H372 0.2546 0.6851 -0.1522 0.362 Uiso calc R 1
C C38 0.1972(3) 0.6795(5) -0.0817(4) 0.382(5) Uani d D 1
H H381 0.1740 0.6392 -0.1100 0.574 Uiso calc R 1
H H382 0.1794 0.7391 -0.0816 0.574 Uiso calc R 1
H H383 0.2004 0.6547 -0.0387 0.574 Uiso calc RD 1

loop_
_atom_site_aniso_label
_atom_site_aniso_U_11
_atom_site_aniso_U_22
_atom_site_aniso_U_33
_atom_site_aniso_U_12
_atom_site_aniso_U_13
_atom_site_aniso_U_23
Mg1 0.0575(5) 0.0541(4) 0.0407(3) 0.0071(4) 0.0027(3) -0.0008(3)
O1 0.0757(13) 0.0707(11) 0.0927(12) -0.0025(9) 0.0147(10) 0.0196(9)
N1 0.0674(13) 0.0539(11) 0.0430(9) 0.0052(10) 0.0025(9) 0.0014(8)
N2 0.0645(12) 0.0561(11) 0.0411(9) 0.0114(9) 0.0017(9) -0.0002(8)
N3 0.0656(14) 0.0648(12) 0.0473(10) 0.0129(10) 0.0079(10) -0.0016(9)
N4 0.0596(13) 0.0565(11) 0.0422(9) 0.0069(10) 0.0011(9) 0.0023(8)
N5 0.0615(13) 0.0546(11) 0.0442(10) -0.0036(10) 0.0061(9) 0.0043(8)
N6 0.0536(12) 0.0525(11) 0.0428(9) 0.0018(9) 0.0043(8) 0.0019(8)
N7 0.0631(13) 0.0543(11) 0.0502(10) 0.0076(10) 0.0098(10) -0.0008(9)
N8 0.0555(12) 0.0555(11) 0.0444(9) 0.0088(9) 0.0053(9) 0.0016(8)
C1 0.0616(16) 0.0515(13) 0.0455(12) 0.0025(12) 0.0035(11) 0.0033(11)
C2 0.0597(16) 0.0532(14) 0.0529(13) 0.0061(12) -0.0022(12) 0.0078(11)
C3 0.0710(18) 0.0724(17) 0.0629(15) 0.0099(14) -0.0065(13) 0.0042(12)
C4 0.087(2) 0.094(2) 0.0743(17) 0.0201(17) -0.0209(15) 0.0073(15)
C5 0.083(2) 0.094(2) 0.0867(18) 0.0309(16) -0.0161(16) 0.0038(16)
C6 0.0749(18) 0.0775(17) 0.0728(15) 0.0259(15) -0.0022(14) -0.0041(13)
C7 0.0611(16) 0.0595(15) 0.0563(13) 0.0167(12) -0.0009(12) 0.0065(11)
C8 0.0621(16) 0.0559(14) 0.0448(12) 0.0135(12) 0.0051(11) 0.0035(11)
C9 0.0576(16) 0.0538(14) 0.0459(12) 0.0086(12) 0.0083(11) 0.0003(11)
C10 0.0704(17) 0.0539(14) 0.0478(12) 0.0033(13) 0.0158(12) -0.0020(11)
C11 0.0885(19) 0.0706(17) 0.0606(14) 0.0058(14) 0.0162(14) -0.0091(13)
C12 0.098(2) 0.0820(19) 0.0817(18) 0.0059(17) 0.0265(17) -0.0292(15)
C13 0.104(2) 0.085(2) 0.0665(15) -0.0122(18) 0.0118(16) -0.0298(14)
C14 0.0783(18) 0.0788(18) 0.0565(13) -0.0089(14) 0.0124(13) -0.0195(13)
C15 0.0751(18) 0.0527(14) 0.0455(12) -0.0053(13) 0.0153(12) -0.0005(11)
C16 0.0574(16) 0.0511(14) 0.0417(12) -0.0018(12) 0.0051(11) 0.0045(10)
C17 0.0548(15) 0.0491(13) 0.0390(11) -0.0025(11) 0.0039(11) 0.0093(10)
C18 0.0547(16) 0.0502(13) 0.0521(12) -0.0010(12) 0.0013(12) 0.0117(11)
C19 0.0579(17) 0.0708(16) 0.0652(14) -0.0040(14) -0.0044(13) 0.0157(12)
C20 0.0625(19) 0.085(2) 0.0855(19) -0.0088(15) -0.0103(15) 0.0079(16)
C21 0.0622(19) 0.0767(19) 0.103(2) 0.0134(15) -0.0053(17) 0.0157(16)
C22 0.0637(17) 0.0703(17) 0.0757(16) 0.0111(14) 0.0014(14) 0.0083(13)
C23 0.0533(16) 0.0492(14) 0.0620(14) 0.0084(12) 0.0007(12) 0.0098(11)
C24 0.0567(15) 0.0483(13) 0.0474(12) 0.0077(11) 0.0086(11) 0.0082(10)
C25 0.0586(16) 0.0493(13) 0.0441(12) 0.0040(12) 0.0088(11) -0.0011(10)
C26 0.0710(17) 0.0518(14) 0.0499(12) 0.0028(12) 0.0121(12) -0.0044(11)
C27 0.0741(18) 0.0744(17) 0.0663(15) 0.0129(14) 0.0074(13) -0.0151(13)
C28 0.102(2) 0.093(2) 0.0701(17) 0.0165(18) 0.0157(16) -0.0288(15)
C29 0.116(2) 0.093(2) 0.0557(14) 0.0083(18) 0.0068(16) -0.0291(14)
C30 0.097(2) 0.0759(17) 0.0504(13) 0.0025(15) 0.0031(13) -0.0085(12)
C31 0.0699(17) 0.0515(14) 0.0442(12) -0.0010(12) 0.0102(12) -0.0038(10)
C32 0.0593(16) 0.0482(13) 0.0423(12) 0.0022(12) 0.0026(11) 0.0010(10)
N9 0.145(3) 0.141(3) 0.156(2) -0.013(2) 0.052(2) -0.051(2)
C33 0.204(7) 0.164(5) 0.168(4) -0.114(5) -0.018(4) 0.074(4)
C34 0.226(6) 0.191(5) 0.169(4) -0.120(5) -0.051(4) 0.072(4)
C35 0.195(5) 0.152(4) 0.310(6) 0.031(3) 0.071(4) -0.091(4)
N10 0.218(4) 0.122(3) 0.258(4) 0.022(3) 0.016(4) 0.047(3)
C36 0.202(6) 0.225(5) 0.305(7) 0.012(5) 0.070(6) 0.097(5)
C37 0.204(7) 0.375(11) 0.327(9) -0.015(8) 0.028(7) 0.026(7)
C38 0.412(13) 0.377(11) 0.350(10) 0.037(10) -0.020(10) 0.026(8)

loop_
_atom_type_symbol
_atom_type_description
_atom_type_scat_dispersion_real
_atom_type_scat_dispersion_imag
_atom_type_scat_source
C C 0.0033 0.0016 'International Tables Vol C Tables 4.2.6.8 and 6.1.1.4'
H H 0.0000 0.0000 'International Tables Vol C Tables 4.2.6.8 and 6.1.1.4'
N N 0.0061 0.0033 'International Tables Vol C Tables 4.2.6.8 and 6.1.1.4'
O O 0.0106 0.0060 'International Tables Vol C Tables 4.2.6.8 and 6.1.1.4'
Mg Mg 0.0486 0.0363 'International Tables Vol C Tables 4.2.6.8 and 6.1.1.4'

loop_
_geom_angle_atom_site_label_1
_geom_angle_atom_site_label_2
_geom_angle_atom_site_label_3
_geom_angle
_geom_angle_publ_flag
O1 Mg1 N6 105.74(7) y
O1 Mg1 N2 102.72(7) y
N6 Mg1 N2 151.54(7) y
O1 Mg1 N4 105.55(7) y
N6 Mg1 N4 86.53(7) y
N2 Mg1 N4 86.38(7) y
O1 Mg1 N8 103.84(7) y
N6 Mg1 N8 86.15(7) y
N2 Mg1 N8 86.64(7) y
N4 Mg1 N8 150.61(7) y
Mg1 O1 H1O 128 ?
Mg1 O1 H2O 126 ?
H1O O1 H2O 105 ?
C32 N1 C1 123.90(17) ?
C8 N2 C1 107.88(17) ?
C8 N2 Mg1 125.88(13) ?
C1 N2 Mg1 126.05(14) ?
C9 N3 C8 123.00(18) ?
C16 N4 C9 108.57(17) ?
C16 N4 Mg1 125.53(14) ?
C9 N4 Mg1 125.27(14) ?
C16 N5 C17 124.09(17) ?
C17 N6 C24 107.88(17) ?
C17 N6 Mg1 125.88(14) ?
C24 N6 Mg1 124.70(14) ?
C24 N7 C25 123.55(18) ?
C32 N8 C25 108.77(16) ?
C32 N8 Mg1 125.13(14) ?
C25 N8 Mg1 124.09(13) ?
N1 C1 N2 126.85(19) ?
N1 C1 C2 123.77(18) ?
N2 C1 C2 109.37(18) ?
C3 C2 C7 120.5(2) ?
C3 C2 C1 133.4(2) ?
C7 C2 C1 106.09(18) ?
C4 C3 C2 117.4(2) ?
C4 C3 H3 121.3 ?
C2 C3 H3 121.3 ?
C3 C4 C5 123.0(2) ?
C3 C4 H4 118.5 ?
C5 C4 H4 118.5 ?
C6 C5 C4 119.9(2) ?
C6 C5 H5 120.0 ?
C4 C5 H5 120.0 ?
C5 C6 C7 118.3(2) ?
C5 C6 H6 120.8 ?
C7 C6 H6 120.8 ?
C6 C7 C2 120.9(2) ?
C6 C7 C8 132.5(2) ?
C2 C7 C8 106.51(19) ?
N3 C8 N2 127.88(19) ?
N3 C8 C7 121.9(2) ?
N2 C8 C7 110.10(17) ?
N3 C9 N4 127.70(18) ?
N3 C9 C10 123.4(2) ?
N4 C9 C10 108.86(19) ?
C15 C10 C11 120.7(2) ?
C15 C10 C9 107.06(19) ?
C11 C10 C9 132.1(2) ?
C12 C11 C10 117.5(2) ?
C12 C11 H11 121.3 ?
C10 C11 H11 121.3 ?
C11 C12 C13 121.2(2) ?
C11 C12 H12 119.4 ?
C13 C12 H12 119.4 ?
C14 C13 C12 122.0(2) ?
C14 C13 H13 119.0 ?
C12 C13 H13 119.0 ?
C13 C14 C15 116.7(2) ?
C13 C14 H14 121.7 ?
C15 C14 H14 121.7 ?
C10 C15 C14 121.9(2) ?
C10 C15 C16 106.31(19) ?
C14 C15 C16 131.8(2) ?
N5 C16 N4 127.60(19) ?
N5 C16 C15 123.23(19) ?
N4 C16 C15 109.16(19) ?
N5 C17 N6 126.46(19) ?
N5 C17 C18 123.70(18) ?
N6 C17 C18 109.84(18) ?
C19 C18 C23 120.8(2) ?
C19 C18 C17 132.5(2) ?
C23 C18 C17 106.73(18) ?
C20 C19 C18 117.0(2) ?
C20 C19 H19 121.5 ?
C18 C19 H19 121.5 ?
C19 C20 C21 121.9(2) ?
C19 C20 H20 119.0 ?
C21 C20 H20 119.0 ?
C22 C21 C20 121.2(2) ?
C22 C21 H21 119.4 ?
C20 C21 H21 119.4 ?
C21 C22 C23 117.9(2) ?
C21 C22 H22 121.1 ?
C23 C22 H22 121.1 ?
C22 C23 C18 121.3(2) ?
C22 C23 C24 132.4(2) ?
C18 C23 C24 106.35(19) ?
N7 C24 N6 127.51(19) ?
N7 C24 C23 123.31(19) ?
N6 C24 C23 109.18(17) ?
N7 C25 N8 127.41(17) ?
N7 C25 C26 123.3(2) ?
N8 C25 C26 109.24(19) ?
C27 C26 C31 121.00(19) ?
C27 C26 C25 132.6(2) ?
C31 C26 C25 106.38(19) ?
C28 C27 C26 117.6(2) ?
C28 C27 H27 121.2 ?
C26 C27 H27 121.2 ?
C29 C28 C27 121.7(2) ?
C29 C28 H28 119.2 ?
C27 C28 H28 119.2 ?
C28 C29 C30 121.8(2) ?
C28 C29 H29 119.1 ?
C30 C29 H29 119.1 ?
C31 C30 C29 117.1(2) ?
C31 C30 H30 121.5 ?
C29 C30 H30 121.5 ?
C30 C31 C26 120.8(2) ?
C30 C31 C32 132.4(2) ?
C26 C31 C32 106.71(17) ?
N1 C32 N8 127.79(18) ?
N1 C32 C31 123.37(18) ?
N8 C32 C31 108.83(18) ?
C33 N9 H91 108.2 ?
C33 N9 H92 107.6 ?
H91 N9 H92 108.4 ?
N9 C33 C34 113.8(4) ?
N9 C33 H331 108.8 ?
C34 C33 H331 108.8 ?
N9 C33 H332 108.8 ?
C34 C33 H332 108.8 ?
H331 C33 H332 107.7 ?
C33 C34 C35 115.8(5) ?
C33 C34 H341 108.3 ?
C35 C34 H341 108.3 ?
C33 C34 H342 108.3 ?
C35 C34 H342 108.3 ?
H341 C34 H342 107.4 ?
C34 C35 H351 109.5 ?
C34 C35 H352 109.5 ?
H351 C35 H352 109.5 ?
C34 C35 H353 109.5 ?
H351 C35 H353 109.5 ?
H352 C35 H353 109.5 ?
C36 N10 H10A 103.2 ?
C36 N10 H10B 102.7 ?
H10A N10 H10B 113.6 ?
N10 C36 C37 116.3(5) ?
N10 C36 H361 108.2 ?
C37 C36 H361 108.2 ?
N10 C36 H362 108.2 ?
C37 C36 H362 108.2 ?
H361 C36 H362 107.4 ?
C38 C37 C36 106.2(3) ?
C38 C37 H371 110.5 ?
C36 C37 H371 110.5 ?
C38 C37 H372 110.5 ?
C36 C37 H372 110.5 ?
H371 C37 H372 108.7 ?
C37 C38 H381 109.5 ?
C37 C38 H382 109.5 ?
H381 C38 H382 109.5 ?
C37 C38 H383 109.5 ?
H381 C38 H383 109.5 ?
H382 C38 H383 109.5 ?

loop_
_geom_bond_atom_site_label_1
_geom_bond_atom_site_label_2
_geom_bond_distance
_geom_bond_publ_flag
Mg1 O1 1.9712(15) y
Mg1 N6 2.0316(17) y
Mg1 N2 2.0327(18) y
Mg1 N4 2.0446(17) y
Mg1 N8 2.0471(16) y
O1 H1O 0.80 ?
O1 H2O 0.80 ?
N1 C32 1.325(2) ?
N1 C1 1.340(2) ?
N2 C8 1.360(2) ?
N2 C1 1.383(2) ?
N3 C9 1.329(2) ?
N3 C8 1.341(2) ?
N4 C16 1.359(2) ?
N4 C9 1.371(2) ?
N5 C16 1.333(2) ?
N5 C17 1.341(2) ?
N6 C17 1.370(2) ?
N6 C24 1.380(2) ?
N7 C24 1.324(2) ?
N7 C25 1.333(2) ?
N8 C32 1.365(2) ?
N8 C25 1.374(2) ?
C1 C2 1.448(3) ?
C2 C3 1.381(3) ?
C2 C7 1.407(3) ?
C3 C4 1.373(3) ?
C3 H3 0.9300 ?
C4 C5 1.385(3) ?
C4 H4 0.9300 ?
C5 C6 1.378(3) ?
C5 H5 0.9300 ?
C6 C7 1.386(3) ?
C6 H6 0.9300 ?
C7 C8 1.442(3) ?
C9 C10 1.459(3) ?
C10 C15 1.375(3) ?
C10 C11 1.390(3) ?
C11 C12 1.374(3) ?
C11 H11 0.9300 ?
C12 C13 1.377(3) ?
C12 H12 0.9300 ?
C13 C14 1.374(3) ?
C13 H13 0.9300 ?
C14 C15 1.385(3) ?
C14 H14 0.9300 ?
C15 C16 1.470(3) ?
C17 C18 1.451(3) ?
C18 C19 1.385(3) ?
C18 C23 1.394(3) ?
C19 C20 1.375(3) ?
C19 H19 0.9300 ?
C20 C21 1.384(3) ?
C20 H20 0.9300 ?
C21 C22 1.363(3) ?
C21 H21 0.9300 ?
C22 C23 1.376(3) ?
C22 H22 0.9300 ?
C23 C24 1.463(3) ?
C25 C26 1.450(3) ?
C26 C27 1.390(3) ?
C26 C31 1.398(3) ?
C27 C28 1.378(3) ?
C27 H27 0.9300 ?
C28 C29 1.368(3) ?
C28 H28 0.9300 ?
C29 C30 1.395(3) ?
C29 H29 0.9300 ?
C30 C31 1.392(3) ?
C30 H30 0.9300 ?
C31 C32 1.459(3) ?
N9 C33 1.475(5) ?
N9 H91 0.89 ?
N9 H92 0.90 ?
C33 C34 1.479(3) ?
C33 H331 0.9700 ?
C33 H332 0.9700 ?
C34 C35 1.518(3) ?
C34 H341 0.9700 ?
C34 H342 0.9700 ?
C35 H351 0.9600 ?
C35 H352 0.9600 ?
C35 H353 0.9600 ?
N10 C36 1.359(5) ?
N10 H10A 0.86 ?
N10 H10B 0.87 ?
C36 C37 1.515(9) ?
C36 H361 0.9700 ?
C36 H362 0.9700 ?
C37 C38 1.513(10) ?
C37 H371 0.9700 ?
C37 H372 0.9700 ?
C38 H381 0.9600 ?
C38 H382 0.9600 ?
C38 H383 0.9600 ?

loop_
_geom_hbond_atom_site_label_D
_geom_hbond_atom_site_label_H
_geom_hbond_atom_site_label_A
_geom_hbond_site_symmetry_A
_geom_hbond_distance_DH
_geom_hbond_distance_HA
_geom_hbond_distance_DA
_geom_hbond_angle_DHA
_geom_hbond_publ_flag
O1 H2O N9 . 0.80 2.05 2.841(3) 170 y
O1 H1O N10 . 0.80 1.99 2.689(4) 147 y
N9 H92 O1 5_665 0.90 2.26 3.092(3) 153 y
N10 H10B Cg 5_665 0.87 2.76 3.478(4) 141 y
